data_7059206
loop_
_publ_author_name
'Chkirate, Karim'
'Karrouchi, Khalid'
'Dege, Necmi'
'Kheira Sebbar, Nada'
'Ejjoummany, Abdelaziz'
'Radi, Smaail'
'Adarsh, N. N.'
'Talbaoui, Ahmed'
'Ferbinteanu, Marilena'
'Essassi, El Mokhtar'
'Garcia, Yann'

_publ_section_title
;
 Co(ii) and Zn(ii) pyrazolyl-benzimidazole complexes with remarkable
 antibacterial activity
;
_journal_issue 6
_journal_name_full 'New Journal of Chemistry'
_journal_page_first 2210
_journal_page_last 2221
_journal_paper_doi 10.1039/C9NJ05913J
_journal_volume 44
_journal_year 2020
_chemical_formula_sum 'C16 H20 Cl2 N4 Zn'
_chemical_formula_weight 404.63
_space_group_crystal_system monoclinic
_space_group_IT_number 15
_space_group_name_Hall '-C 2yc'
_space_group_name_H-M_alt 'C 1 2/c 1'
_atom_sites_solution_hydrogens geom
_audit_creation_method SHELXL-2018/3
_audit_update_record
;
2019-02-05 deposited with the CCDC.	2020-01-02 downloaded from the CCDC.
;
_cell_angle_alpha 90
_cell_angle_beta 102.999(4)
_cell_angle_gamma 90
_cell_formula_units_Z 16
_cell_length_a 21.6975(12)
_cell_length_b 8.4668(3)
_cell_length_c 40.556(2)
_cell_measurement_reflns_used 17248
_cell_measurement_temperature 293(2)
_cell_measurement_theta_max 24.99
_cell_measurement_theta_min 1.03
_cell_volume 7259.6(6)
_computing_structure_refinement 'SHELXL-2018/3 (Sheldrick, 2018)'
_diffrn_ambient_temperature 293(2)
_diffrn_detector 'image plate (34 cm diameter)'
_diffrn_detector_area_resol_mean 6.67
_diffrn_detector_type STOE
_diffrn_measured_fraction_theta_full 0.988
_diffrn_measured_fraction_theta_max 0.988
_diffrn_measurement_details ' 148 frames, detector distance = 142 mm'
_diffrn_measurement_device '2-circle goniometer'
_diffrn_measurement_device_type 'STOE IPDS 2'
_diffrn_measurement_method 'rotation method'
_diffrn_radiation_collimation '0.5 mm diameter, multiple pinhole'
_diffrn_radiation_monochromator 'plane graphite'
_diffrn_radiation_polarisn_norm 0
_diffrn_radiation_type 'Mo K\a'
_diffrn_radiation_wavelength 0.71073
_diffrn_reflns_av_R_equivalents 0.0928
_diffrn_reflns_av_unetI/netI 0.0797
_diffrn_reflns_Laue_measured_fraction_full 0.988
_diffrn_reflns_Laue_measured_fraction_max 0.988
_diffrn_reflns_limit_h_max 25
_diffrn_reflns_limit_h_min -19
_diffrn_reflns_limit_k_max 9
_diffrn_reflns_limit_k_min -8
_diffrn_reflns_limit_l_max 46
_diffrn_reflns_limit_l_min -46
_diffrn_reflns_number 17227
_diffrn_reflns_point_group_measured_fraction_full 0.988
_diffrn_reflns_point_group_measured_fraction_max 0.988
_diffrn_reflns_theta_full 24.417
_diffrn_reflns_theta_max 24.417
_diffrn_reflns_theta_min 1.031
_diffrn_source 'sealed X-ray tube, 12 x 0.4 mm long-fine focus'
_diffrn_source_current 45
_diffrn_source_power 2.25
_diffrn_source_voltage 50
_exptl_absorpt_coefficient_mu 1.651
_exptl_absorpt_correction_T_max 0.8613
_exptl_absorpt_correction_T_min 0.6408
_exptl_absorpt_correction_type integration
_exptl_absorpt_process_details '(X-RED32; Stoe & Cie, 2002)'
_exptl_crystal_colour colorless
_exptl_crystal_density_diffrn 1.481
_exptl_crystal_description prism
_exptl_crystal_F_000 3328
_exptl_crystal_size_max 0.480
_exptl_crystal_size_mid 0.313
_exptl_crystal_size_min 0.110
_refine_diff_density_max 0.378
_refine_diff_density_min -0.370
_refine_diff_density_rms 0.063
_refine_ls_extinction_method none
_refine_ls_goodness_of_fit_ref 0.895
_refine_ls_hydrogen_treatment constr
_refine_ls_matrix_type full
_refine_ls_number_parameters 419
_refine_ls_number_reflns 5922
_refine_ls_number_restraints 0
_refine_ls_restrained_S_all 0.895
_refine_ls_R_factor_all 0.0773
_refine_ls_R_factor_gt 0.0454
_refine_ls_shift/su_max 0.000
_refine_ls_shift/su_mean 0.000
_refine_ls_structure_factor_coef Fsqd
_refine_ls_weighting_details 'w=1/[\s^2^(Fo^2^)+(0.0598P)^2^] where P=(Fo^2^+2Fc^2^)/3'
_refine_ls_weighting_scheme calc
_refine_ls_wR_factor_gt 0.1072
_refine_ls_wR_factor_ref 0.1187
_reflns_Friedel_coverage 0.000
_reflns_number_gt 3724
_reflns_number_total 5922
_reflns_threshold_expression 'I > 2\s(I)'
_cod_data_source_file c9nj05913j2.cif
_cod_data_source_block shelx_CCDC1
_cod_depositor_comments
;Adding full bibliography for 7059205--7059207.cif.

 Adding full bibliography for 7059205--7059207.cif.
;
_cod_original_cell_volume 7259.5(6)
_cod_original_sg_symbol_H-M 'C 2/c'
_cod_database_code 7059206
_shelx_shelxl_version_number 2018/3
_shelx_space_group_comment
;
The symmetry employed for this shelxl refinement is uniquely defined
by the following loop, which should always be used as a source of
symmetry information in preference to the above space-group names.
They are only intended as comments.
;

loop_
_space_group_symop_operation_xyz
'x, y, z'
'-x, y, -z+1/2'
'x+1/2, y+1/2, z'
'-x+1/2, y+1/2, -z+1/2'
'-x, -y, -z'
'x, -y, z-1/2'
'-x+1/2, -y+1/2, -z'
'x+1/2, -y+1/2, z-1/2'

loop_
_atom_site_label
_atom_site_type_symbol
_atom_site_fract_x
_atom_site_fract_y
_atom_site_fract_z
_atom_site_U_iso_or_equiv
_atom_site_adp_type
_atom_site_occupancy
_atom_site_site_symmetry_order
_atom_site_calc_flag
_atom_site_refinement_flags_posn
_atom_site_refinement_flags_adp
Zn1 Zn 0.67427(3) 0.50672(6) 0.40649(2) 0.06778(17) Uani 1 1 d . .
Zn2 Zn 0.42439(3) 0.36077(7) 0.33231(2) 0.07330(19) Uani 1 1 d . .
Cl2 Cl 0.60303(6) 0.40942(16) 0.43397(3) 0.0816(3) Uani 1 1 d . .
Cl1 Cl 0.72477(7) 0.31689(15) 0.38600(3) 0.0885(4) Uani 1 1 d . .
Cl3 Cl 0.52299(7) 0.37697(17) 0.32656(4) 0.0960(4) Uani 1 1 d . .
Cl4 Cl 0.36662(8) 0.5743(2) 0.33331(4) 0.1153(5) Uani 1 1 d . .
N3 N 0.73885(17) 0.6432(4) 0.43754(8) 0.0655(9) Uani 1 1 d . .
N1 N 0.63738(19) 0.6976(4) 0.37866(9) 0.0716(10) Uani 1 1 d . .
N6 N 0.46553(18) 0.2353(5) 0.40588(9) 0.0720(10) Uani 1 1 d . .
H6 H 0.501484 0.282752 0.409987 0.086 Uiso 1 1 calc R U
N8 N 0.29041(16) 0.0232(4) 0.29315(9) 0.0674(9) Uani 1 1 d . .
N4 N 0.79497(17) 0.8543(4) 0.45949(9) 0.0680(9) Uani 1 1 d . .
N7 N 0.37250(17) 0.1873(5) 0.30523(9) 0.0703(10) Uani 1 1 d . .
N2 N 0.57742(19) 0.7058(5) 0.35946(9) 0.0766(11) Uani 1 1 d . .
H2 H 0.554440 0.624645 0.352347 0.092 Uiso 1 1 calc R U
N5 N 0.42369(18) 0.2389(5) 0.37565(8) 0.0768(11) Uani 1 1 d . .
C16 C 0.7794(2) 0.5993(5) 0.46796(11) 0.0662(11) Uani 1 1 d . .
C4 C 0.6552(2) 0.8484(5) 0.38472(10) 0.0667(11) Uani 1 1 d . .
C15 C 0.7872(2) 0.4542(6) 0.48385(11) 0.0715(12) Uani 1 1 d . .
H15 H 0.764350 0.366156 0.474254 0.086 Uiso 1 1 calc R U
C32 C 0.3635(2) 0.1403(5) 0.27126(10) 0.0662(11) Uani 1 1 d . .
C22 C 0.3283(2) 0.1134(6) 0.31705(10) 0.0722(12) Uani 1 1 d . .
C6 C 0.7499(2) 0.7958(5) 0.43358(11) 0.0666(11) Uani 1 1 d . .
C27 C 0.3116(2) 0.0401(5) 0.26325(10) 0.0647(11) Uani 1 1 d . .
C20 C 0.3751(2) 0.1516(6) 0.37987(11) 0.0731(12) Uani 1 1 d . .
C11 C 0.8145(2) 0.7294(6) 0.48184(11) 0.0666(11) Uani 1 1 d . .
C19 C 0.3862(2) 0.0933(6) 0.41262(11) 0.0729(12) Uani 1 1 d . .
H19 H 0.359480 0.029395 0.421829 0.088 Uiso 1 1 calc R U
C31 C 0.3981(2) 0.1791(6) 0.24729(11) 0.0722(12) Uani 1 1 d . .
H31 H 0.433933 0.242473 0.252588 0.087 Uiso 1 1 calc R U
C2 C 0.5583(2) 0.8560(6) 0.35292(12) 0.0770(13) Uani 1 1 d . .
C18 C 0.4443(2) 0.1490(6) 0.42860(10) 0.0690(12) Uani 1 1 d . .
C12 C 0.8581(2) 0.7215(7) 0.51288(11) 0.0758(13) Uani 1 1 d . .
H12 H 0.881458 0.808968 0.522370 0.091 Uiso 1 1 calc R U
C14 C 0.8301(3) 0.4449(7) 0.51457(13) 0.0854(15) Uani 1 1 d . .
H14 H 0.836265 0.349255 0.526130 0.103 Uiso 1 1 calc R U
C3 C 0.6078(2) 0.9492(6) 0.36924(11) 0.0751(13) Uani 1 1 d . .
H3 H 0.608882 1.058944 0.369713 0.090 Uiso 1 1 calc R U
C30 C 0.3758(3) 0.1175(6) 0.21501(12) 0.0845(14) Uani 1 1 d . .
H30 H 0.397392 0.139858 0.198164 0.101 Uiso 1 1 calc R U
C28 C 0.2886(2) -0.0168(6) 0.23105(11) 0.0785(13) Uani 1 1 d . .
H28 H 0.252464 -0.079038 0.225559 0.094 Uiso 1 1 calc R U
C7 C 0.8217(2) 1.0124(6) 0.46249(13) 0.0800(13) Uani 1 1 d . .
H7A H 0.835638 1.039798 0.486223 0.096 Uiso 1 1 calc R U
H7B H 0.789470 1.087583 0.452037 0.096 Uiso 1 1 calc R U
C5 C 0.7195(2) 0.8958(6) 0.40430(12) 0.0772(13) Uani 1 1 d . .
H5A H 0.747406 0.899319 0.388709 0.093 Uiso 1 1 calc R U
H5B H 0.716508 1.002488 0.412536 0.093 Uiso 1 1 calc R U
C24 C 0.1772(2) 0.0217(6) 0.29628(12) 0.0811(14) Uani 1 1 d . .
H24A H 0.146403 -0.044825 0.303562 0.097 Uiso 1 1 calc R U
H24B H 0.187060 0.108834 0.312122 0.097 Uiso 1 1 calc R U
C21 C 0.3167(2) 0.1320(8) 0.35201(10) 0.0909(17) Uani 1 1 d . .
H21A H 0.293747 0.040072 0.357020 0.109 Uiso 1 1 calc R U
H21B H 0.289711 0.223316 0.352090 0.109 Uiso 1 1 calc R U
C23 C 0.2374(2) -0.0744(6) 0.29761(12) 0.0786(13) Uani 1 1 d . .
H23A H 0.249033 -0.128116 0.319250 0.094 Uiso 1 1 calc R U
H23B H 0.229028 -0.154256 0.280021 0.094 Uiso 1 1 calc R U
C29 C 0.3225(3) 0.0242(7) 0.20749(13) 0.0884(15) Uani 1 1 d . .
H29 H 0.308841 -0.012776 0.185469 0.106 Uiso 1 1 calc R U
C25 C 0.1483(3) 0.0865(7) 0.26175(13) 0.0922(15) Uani 1 1 d . .
H25A H 0.177547 0.160322 0.255201 0.111 Uiso 1 1 calc R U
H25B H 0.141398 0.000658 0.245493 0.111 Uiso 1 1 calc R U
C13 C 0.8645(2) 0.5777(7) 0.52845(12) 0.0836(14) Uani 1 1 d . .
H13 H 0.892922 0.567731 0.549233 0.100 Uiso 1 1 calc R U
C8 C 0.8783(3) 1.0229(6) 0.44528(18) 0.1022(18) Uani 1 1 d . .
H8A H 0.910767 0.949954 0.456470 0.123 Uiso 1 1 calc R U
H8B H 0.864357 0.989006 0.421934 0.123 Uiso 1 1 calc R U
C17 C 0.4820(3) 0.1303(7) 0.46386(11) 0.0924(16) Uani 1 1 d . .
H17A H 0.507282 0.036320 0.465403 0.139 Uiso 1 1 calc R U
H17B H 0.454005 0.122160 0.479034 0.139 Uiso 1 1 calc R U
H17C H 0.509134 0.220283 0.469900 0.139 Uiso 1 1 calc R U
C1 C 0.4950(3) 0.8936(7) 0.33129(16) 0.117(2) Uani 1 1 d . .
H1A H 0.495093 0.872298 0.308051 0.176 Uiso 1 1 calc R U
H1B H 0.485675 1.003200 0.333812 0.176 Uiso 1 1 calc R U
H1C H 0.463469 0.829679 0.338058 0.176 Uiso 1 1 calc R U
C26 C 0.0868(3) 0.1684(9) 0.26063(19) 0.133(2) Uani 1 1 d . .
H26A H 0.070528 0.209266 0.238291 0.200 Uiso 1 1 calc R U
H26B H 0.093394 0.253693 0.276625 0.200 Uiso 1 1 calc R U
H26C H 0.057152 0.094753 0.266246 0.200 Uiso 1 1 calc R U
C9 C 0.9060(3) 1.1800(8) 0.44577(19) 0.120(2) Uani 1 1 d . .
H9A H 0.920497 1.213407 0.469106 0.144 Uiso 1 1 calc R U
H9B H 0.873425 1.253319 0.434809 0.144 Uiso 1 1 calc R U
C10 C 0.9601(3) 1.1888(9) 0.4286(2) 0.136(2) Uani 1 1 d . .
H10A H 0.947018 1.149143 0.405966 0.204 Uiso 1 1 calc R U
H10B H 0.994632 1.126372 0.440945 0.204 Uiso 1 1 calc R U
H10C H 0.973452 1.296686 0.428002 0.204 Uiso 1 1 calc R U

loop_
_atom_site_aniso_label
_atom_site_aniso_U_11
_atom_site_aniso_U_22
_atom_site_aniso_U_33
_atom_site_aniso_U_23
_atom_site_aniso_U_13
_atom_site_aniso_U_12
Zn1 0.0699(3) 0.0502(3) 0.0817(3) 0.0019(2) 0.0138(2) -0.0031(3)
Zn2 0.0676(3) 0.0790(4) 0.0723(3) 0.0014(3) 0.0135(2) -0.0132(3)
Cl2 0.0688(7) 0.0814(9) 0.0923(7) 0.0077(6) 0.0133(6) -0.0128(6)
Cl1 0.1049(10) 0.0591(8) 0.1075(9) -0.0006(6) 0.0363(7) 0.0052(7)
Cl3 0.0800(9) 0.0849(10) 0.1328(10) -0.0249(8) 0.0444(8) -0.0234(7)
Cl4 0.1107(12) 0.1087(12) 0.1190(11) -0.0101(9) 0.0097(9) 0.0227(10)
N3 0.061(2) 0.052(2) 0.081(2) 0.0020(17) 0.0115(17) -0.0012(18)
N1 0.075(3) 0.054(2) 0.082(2) -0.0020(17) 0.0083(19) -0.005(2)
N6 0.057(2) 0.083(3) 0.073(2) -0.0004(19) 0.0086(18) -0.007(2)
N8 0.055(2) 0.070(3) 0.075(2) -0.0020(18) 0.0101(17) -0.0119(19)
N4 0.063(2) 0.056(2) 0.085(2) -0.0065(19) 0.0165(18) -0.0042(19)
N7 0.055(2) 0.083(3) 0.072(2) 0.0051(18) 0.0117(17) -0.010(2)
N2 0.070(3) 0.064(3) 0.088(2) 0.0010(19) 0.0006(19) -0.011(2)
N5 0.064(2) 0.092(3) 0.067(2) 0.0057(19) 0.0020(18) -0.015(2)
C16 0.061(3) 0.058(3) 0.080(3) -0.006(2) 0.017(2) 0.000(2)
C4 0.071(3) 0.054(3) 0.074(3) 0.002(2) 0.012(2) -0.006(2)
C15 0.067(3) 0.060(3) 0.088(3) 0.004(2) 0.018(2) 0.004(2)
C32 0.060(3) 0.065(3) 0.072(3) 0.004(2) 0.013(2) 0.008(2)
C22 0.061(3) 0.083(3) 0.071(3) 0.001(2) 0.014(2) -0.012(3)
C6 0.065(3) 0.057(3) 0.077(3) -0.004(2) 0.014(2) 0.000(2)
C27 0.056(3) 0.064(3) 0.073(3) -0.001(2) 0.012(2) 0.001(2)
C20 0.060(3) 0.083(3) 0.076(3) -0.003(2) 0.014(2) -0.013(3)
C11 0.057(3) 0.063(3) 0.081(3) 0.000(2) 0.019(2) 0.009(2)
C19 0.074(3) 0.077(3) 0.070(3) 0.006(2) 0.023(2) -0.004(3)
C31 0.067(3) 0.069(3) 0.083(3) 0.001(2) 0.022(2) 0.001(2)
C2 0.077(3) 0.063(3) 0.087(3) 0.010(2) 0.011(2) 0.002(3)
C18 0.063(3) 0.073(3) 0.072(2) 0.007(2) 0.018(2) 0.002(2)
C12 0.065(3) 0.082(4) 0.079(3) -0.009(2) 0.014(2) 0.000(3)
C14 0.077(3) 0.083(4) 0.098(4) 0.020(3) 0.023(3) 0.017(3)
C3 0.085(3) 0.052(3) 0.086(3) 0.004(2) 0.013(3) -0.001(3)
C30 0.093(4) 0.085(4) 0.084(3) -0.002(3) 0.037(3) 0.007(3)
C28 0.073(3) 0.081(4) 0.080(3) -0.015(2) 0.015(2) -0.007(3)
C7 0.065(3) 0.059(3) 0.113(4) -0.006(2) 0.012(2) -0.004(3)
C5 0.079(3) 0.054(3) 0.095(3) 0.005(2) 0.011(3) -0.005(2)
C24 0.066(3) 0.090(4) 0.088(3) -0.011(3) 0.019(2) -0.018(3)
C21 0.071(3) 0.132(5) 0.066(3) -0.006(3) 0.007(2) -0.027(3)
C23 0.073(3) 0.078(3) 0.084(3) -0.004(2) 0.016(2) -0.020(3)
C29 0.092(4) 0.093(4) 0.080(3) -0.016(3) 0.021(3) -0.004(3)
C25 0.075(3) 0.095(4) 0.102(4) 0.003(3) 0.011(3) -0.006(3)
C13 0.065(3) 0.102(4) 0.082(3) 0.005(3) 0.013(2) 0.010(3)
C8 0.071(3) 0.058(3) 0.179(5) -0.008(3) 0.031(3) -0.005(3)
C17 0.082(4) 0.116(5) 0.074(3) 0.014(3) 0.006(2) 0.014(3)
C1 0.096(4) 0.082(4) 0.150(5) 0.017(4) -0.022(4) 0.003(4)
C26 0.078(4) 0.153(7) 0.164(6) 0.029(5) 0.017(4) 0.011(5)
C9 0.095(4) 0.086(5) 0.183(6) -0.003(4) 0.040(4) -0.010(4)
C10 0.090(5) 0.113(6) 0.211(7) -0.010(5) 0.048(5) -0.015(4)

loop_
_atom_type_symbol
_atom_type_description
_atom_type_scat_dispersion_real
_atom_type_scat_dispersion_imag
_atom_type_scat_source
C C 0.0033 0.0016 'International Tables Vol C Tables 4.2.6.8 and 6.1.1.4'
H H 0.0000 0.0000 'International Tables Vol C Tables 4.2.6.8 and 6.1.1.4'
Cl Cl 0.1484 0.1585 'International Tables Vol C Tables 4.2.6.8 and 6.1.1.4'
N N 0.0061 0.0033 'International Tables Vol C Tables 4.2.6.8 and 6.1.1.4'
Zn Zn 0.2839 1.4301 'International Tables Vol C Tables 4.2.6.8 and 6.1.1.4'

loop_
_geom_angle_atom_site_label_1
_geom_angle_atom_site_label_2
_geom_angle_atom_site_label_3
_geom_angle
N3 Zn1 N1 91.29(15)
N3 Zn1 Cl1 108.48(11)
N1 Zn1 Cl1 122.48(11)
N3 Zn1 Cl2 110.91(11)
N1 Zn1 Cl2 109.71(12)
Cl1 Zn1 Cl2 111.90(5)
N7 Zn2 N5 89.40(15)
N7 Zn2 Cl4 110.90(12)
N5 Zn2 Cl4 106.51(13)
N7 Zn2 Cl3 115.02(11)
N5 Zn2 Cl3 108.51(12)
Cl4 Zn2 Cl3 121.28(7)
C6 N3 C16 105.7(4)
C6 N3 Zn1 126.8(3)
C16 N3 Zn1 127.5(3)
C4 N1 N2 104.8(4)
C4 N1 Zn1 126.5(3)
N2 N1 Zn1 124.5(3)
C18 N6 N5 111.9(4)
C18 N6 H6 124.1
N5 N6 H6 124.1
C22 N8 C27 107.3(4)
C22 N8 C23 126.7(4)
C27 N8 C23 126.0(4)
C6 N4 C11 106.7(4)
C6 N4 C7 127.3(4)
C11 N4 C7 125.9(4)
C22 N7 C32 105.6(4)
C22 N7 Zn2 120.6(3)
C32 N7 Zn2 132.6(3)
C2 N2 N1 112.0(4)
C2 N2 H2 124.0
N1 N2 H2 124.0
C20 N5 N6 105.1(3)
C20 N5 Zn2 123.5(3)
N6 N5 Zn2 131.2(3)
C15 C16 C11 121.3(4)
C15 C16 N3 129.6(4)
C11 C16 N3 109.1(4)
N1 C4 C3 110.6(4)
N1 C4 C5 123.3(4)
C3 C4 C5 126.1(4)
C16 C15 C14 117.3(5)
C16 C15 H15 121.3
C14 C15 H15 121.3
C27 C32 C31 121.1(4)
C27 C32 N7 109.2(4)
C31 C32 N7 129.7(4)
N7 C22 N8 112.3(4)
N7 C22 C21 125.6(4)
N8 C22 C21 122.0(4)
N3 C6 N4 112.3(4)
N3 C6 C5 126.1(4)
N4 C6 C5 121.6(4)
C28 C27 C32 122.4(4)
C28 C27 N8 132.0(4)
C32 C27 N8 105.5(4)
N5 C20 C19 110.4(4)
N5 C20 C21 121.5(4)
C19 C20 C21 128.0(4)
C16 C11 C12 121.9(4)
C16 C11 N4 106.2(4)
C12 C11 N4 131.9(5)
C18 C19 C20 105.9(4)
C18 C19 H19 127.0
C20 C19 H19 127.0
C30 C31 C32 116.2(5)
C30 C31 H31 121.9
C32 C31 H31 121.9
N2 C2 C3 105.9(4)
N2 C2 C1 121.4(5)
C3 C2 C1 132.6(5)
N6 C18 C19 106.6(4)
N6 C18 C17 121.4(4)
C19 C18 C17 131.9(4)
C13 C12 C11 115.9(5)
C13 C12 H12 122.0
C11 C12 H12 122.0
C15 C14 C13 120.6(5)
C15 C14 H14 119.7
C13 C14 H14 119.7
C4 C3 C2 106.7(4)
C4 C3 H3 126.7
C2 C3 H3 126.7
C29 C30 C31 121.3(5)
C29 C30 H30 119.4
C31 C30 H30 119.4
C29 C28 C27 115.8(5)
C29 C28 H28 122.1
C27 C28 H28 122.1
N4 C7 C8 111.0(4)
N4 C7 H7A 109.4
C8 C7 H7A 109.4
N4 C7 H7B 109.4
C8 C7 H7B 109.4
H7A C7 H7B 108.0
C6 C5 C4 117.7(4)
C6 C5 H5A 107.9
C4 C5 H5A 107.9
C6 C5 H5B 107.9
C4 C5 H5B 107.9
H5A C5 H5B 107.2
C25 C24 C23 113.7(4)
C25 C24 H24A 108.8
C23 C24 H24A 108.8
C25 C24 H24B 108.8
C23 C24 H24B 108.8
H24A C24 H24B 107.7
C22 C21 C20 115.4(4)
C22 C21 H21A 108.4
C20 C21 H21A 108.4
C22 C21 H21B 108.4
C20 C21 H21B 108.4
H21A C21 H21B 107.5
N8 C23 C24 112.6(4)
N8 C23 H23A 109.1
C24 C23 H23A 109.1
N8 C23 H23B 109.1
C24 C23 H23B 109.1
H23A C23 H23B 107.8
C28 C29 C30 123.0(5)
C28 C29 H29 118.5
C30 C29 H29 118.5
C26 C25 C24 112.4(5)
C26 C25 H25A 109.1
C24 C25 H25A 109.1
C26 C25 H25B 109.1
C24 C25 H25B 109.1
H25A C25 H25B 107.9
C12 C13 C14 122.9(5)
C12 C13 H13 118.5
C14 C13 H13 118.5
C9 C8 C7 114.4(5)
C9 C8 H8A 108.7
C7 C8 H8A 108.7
C9 C8 H8B 108.7
C7 C8 H8B 108.7
H8A C8 H8B 107.6
C18 C17 H17A 109.5
C18 C17 H17B 109.5
H17A C17 H17B 109.5
C18 C17 H17C 109.5
H17A C17 H17C 109.5
H17B C17 H17C 109.5
C2 C1 H1A 109.5
C2 C1 H1B 109.5
H1A C1 H1B 109.5
C2 C1 H1C 109.5
H1A C1 H1C 109.5
H1B C1 H1C 109.5
C25 C26 H26A 109.5
C25 C26 H26B 109.5
H26A C26 H26B 109.5
C25 C26 H26C 109.5
H26A C26 H26C 109.5
H26B C26 H26C 109.5
C8 C9 C10 113.8(6)
C8 C9 H9A 108.8
C10 C9 H9A 108.8
C8 C9 H9B 108.8
C10 C9 H9B 108.8
H9A C9 H9B 107.7
C9 C10 H10A 109.5
C9 C10 H10B 109.5
H10A C10 H10B 109.5
C9 C10 H10C 109.5
H10A C10 H10C 109.5
H10B C10 H10C 109.5

loop_
_geom_bond_atom_site_label_1
_geom_bond_atom_site_label_2
_geom_bond_distance
Zn1 N3 2.023(4)
Zn1 N1 2.030(4)
Zn1 Cl1 2.2099(14)
Zn1 Cl2 2.2551(13)
Zn2 N7 2.018(4)
Zn2 N5 2.041(4)
Zn2 Cl4 2.2056(18)
Zn2 Cl3 2.2080(14)
N3 C6 1.331(5)
N3 C16 1.395(5)
N1 C4 1.341(6)
N1 N2 1.359(5)
N6 C18 1.336(5)
N6 N5 1.352(5)
N6 H6 0.8600
N8 C22 1.357(5)
N8 C27 1.397(5)
N8 C23 1.459(6)
N4 C6 1.357(5)
N4 C11 1.396(6)
N4 C7 1.453(6)
N7 C22 1.322(6)
N7 C32 1.405(5)
N2 C2 1.345(6)
N2 H2 0.8600
N5 C20 1.330(6)
C16 C15 1.380(6)
C16 C11 1.385(6)
C4 C3 1.375(6)
C4 C5 1.496(6)
C15 C14 1.380(6)
C15 H15 0.9300
C32 C27 1.389(6)
C32 C31 1.394(6)
C22 C21 1.503(6)
C6 C5 1.487(6)
C27 C28 1.376(6)
C20 C19 1.386(6)
C20 C21 1.505(6)
C11 C12 1.396(6)
C19 C18 1.367(6)
C19 H19 0.9300
C31 C30 1.391(6)
C31 H31 0.9300
C2 C3 1.376(7)
C2 C1 1.488(7)
C18 C17 1.488(6)
C12 C13 1.364(7)
C12 H12 0.9300
C14 C13 1.396(8)
C14 H14 0.9300
C3 H3 0.9300
C30 C29 1.377(7)
C30 H30 0.9300
C28 C29 1.375(7)
C28 H28 0.9300
C7 C8 1.545(7)
C7 H7A 0.9700
C7 H7B 0.9700
C5 H5A 0.9700
C5 H5B 0.9700
C24 C25 1.504(7)
C24 C23 1.530(7)
C24 H24A 0.9700
C24 H24B 0.9700
C21 H21A 0.9700
C21 H21B 0.9700
C23 H23A 0.9700
C23 H23B 0.9700
C29 H29 0.9300
C25 C26 1.494(8)
C25 H25A 0.9700
C25 H25B 0.9700
C13 H13 0.9300
C8 C9 1.458(8)
C8 H8A 0.9700
C8 H8B 0.9700
C17 H17A 0.9600
C17 H17B 0.9600
C17 H17C 0.9600
C1 H1A 0.9600
C1 H1B 0.9600
C1 H1C 0.9600
C26 H26A 0.9600
C26 H26B 0.9600
C26 H26C 0.9600
C9 C10 1.495(9)
C9 H9A 0.9700
C9 H9B 0.9700
C10 H10A 0.9600
C10 H10B 0.9600
C10 H10C 0.9600

loop_
_geom_hbond_atom_site_label_D
_geom_hbond_atom_site_label_H
_geom_hbond_atom_site_label_A
_geom_hbond_distance_DH
_geom_hbond_distance_HA
_geom_hbond_distance_DA
_geom_hbond_angle_DHA
_geom_hbond_site_symmetry_A
_geom_hbond_publ_flag
N6 H6 Cl2 0.86 2.45 3.293(4) 168.1 . yes
N2 H2 Cl3 0.86 2.37 3.197(4) 160.3 . yes
C12 H12 Cl2 0.93 2.94 3.782(5) 150.7 7_666 yes
C5 H5B Cl1 0.97 2.89 3.649(5) 135.6 1_565 yes
C21 H21A Cl1 0.97 2.83 3.773(6) 165.6 3_445 yes
C23 H23A Cl1 0.97 2.91 3.771(5) 148.5 3_445 yes

loop_
_geom_torsion_atom_site_label_1
_geom_torsion_atom_site_label_2
_geom_torsion_atom_site_label_3
_geom_torsion_atom_site_label_4
_geom_torsion
C4 N1 N2 C2 1.3(5)
Zn1 N1 N2 C2 159.5(3)
C18 N6 N5 C20 -0.1(5)
C18 N6 N5 Zn2 174.8(3)
C6 N3 C16 C15 -179.8(5)
Zn1 N3 C16 C15 2.1(7)
C6 N3 C16 C11 0.1(5)
Zn1 N3 C16 C11 -178.0(3)
N2 N1 C4 C3 -0.8(5)
Zn1 N1 C4 C3 -158.4(3)
N2 N1 C4 C5 -178.1(4)
Zn1 N1 C4 C5 24.4(6)
C11 C16 C15 C14 1.7(7)
N3 C16 C15 C14 -178.4(4)
C22 N7 C32 C27 1.7(5)
Zn2 N7 C32 C27 -165.4(3)
C22 N7 C32 C31 -177.9(5)
Zn2 N7 C32 C31 15.0(7)
C32 N7 C22 N8 -0.9(5)
Zn2 N7 C22 N8 168.1(3)
C32 N7 C22 C21 -176.9(5)
Zn2 N7 C22 C21 -7.9(7)
C27 N8 C22 N7 -0.2(5)
C23 N8 C22 N7 179.6(4)
C27 N8 C22 C21 176.0(5)
C23 N8 C22 C21 -4.3(7)
C16 N3 C6 N4 -0.2(5)
Zn1 N3 C6 N4 177.9(3)
C16 N3 C6 C5 178.2(4)
Zn1 N3 C6 C5 -3.8(7)
C11 N4 C6 N3 0.2(5)
C7 N4 C6 N3 175.8(4)
C11 N4 C6 C5 -178.2(4)
C7 N4 C6 C5 -2.6(7)
C31 C32 C27 C28 -4.8(7)
N7 C32 C27 C28 175.6(4)
C31 C32 C27 N8 177.8(4)
N7 C32 C27 N8 -1.8(5)
C22 N8 C27 C28 -175.8(5)
C23 N8 C27 C28 4.5(8)
C22 N8 C27 C32 1.2(5)
C23 N8 C27 C32 -178.5(4)
N6 N5 C20 C19 0.1(6)
Zn2 N5 C20 C19 -175.3(3)
N6 N5 C20 C21 177.4(5)
Zn2 N5 C20 C21 2.0(7)
C15 C16 C11 C12 -1.8(7)
N3 C16 C11 C12 178.4(4)
C15 C16 C11 N4 179.9(4)
N3 C16 C11 N4 0.0(5)
C6 N4 C11 C16 -0.1(5)
C7 N4 C11 C16 -175.8(4)
C6 N4 C11 C12 -178.2(5)
C7 N4 C11 C12 6.1(7)
N5 C20 C19 C18 0.0(6)
C21 C20 C19 C18 -177.1(5)
C27 C32 C31 C30 2.7(7)
N7 C32 C31 C30 -177.8(4)
N1 N2 C2 C3 -1.3(5)
N1 N2 C2 C1 177.8(5)
N5 N6 C18 C19 0.1(6)
N5 N6 C18 C17 -179.0(4)
C20 C19 C18 N6 -0.1(5)
C20 C19 C18 C17 178.9(5)
C16 C11 C12 C13 0.7(7)
N4 C11 C12 C13 178.5(5)
C16 C15 C14 C13 -0.7(7)
N1 C4 C3 C2 0.1(5)
C5 C4 C3 C2 177.2(5)
N2 C2 C3 C4 0.7(5)
C1 C2 C3 C4 -178.2(6)
C32 C31 C30 C29 0.2(7)
C32 C27 C28 C29 3.6(7)
N8 C27 C28 C29 -179.8(5)
C6 N4 C7 C8 -87.0(6)
C11 N4 C7 C8 87.8(6)
N3 C6 C5 C4 26.0(7)
N4 C6 C5 C4 -155.8(4)
N1 C4 C5 C6 -36.7(7)
C3 C4 C5 C6 146.5(5)
N7 C22 C21 C20 -37.2(8)
N8 C22 C21 C20 147.2(5)
N5 C20 C21 C22 39.7(8)
C19 C20 C21 C22 -143.5(5)
C22 N8 C23 C24 80.0(6)
C27 N8 C23 C24 -100.3(5)
C25 C24 C23 N8 69.2(5)
C27 C28 C29 C30 -0.7(8)
C31 C30 C29 C28 -1.2(8)
C23 C24 C25 C26 175.3(5)
C11 C12 C13 C14 0.3(7)
C15 C14 C13 C12 -0.3(8)
N4 C7 C8 C9 177.3(5)
C7 C8 C9 C10 -179.3(6)
